data_1545548
loop_
_publ_author_name
'Lee, Hung Lin'
'Vasoya, Jaydip M.'
'Cirqueira, Marilia de Lima'
'Yeh, Kuan Lin'
'Lee, Tu'
'Serajuddin, Abu T. M.'

_publ_section_title
;
 Continuous Preparation of 1:1 Haloperidol-Maleic Acid Salt by a Novel
 Solvent-Free Method Using a Twin Screw Melt Extruder.
;
_journal_issue 4
_journal_name_full 'Molecular pharmaceutics'
_journal_page_first 1278
_journal_page_last 1291
_journal_paper_doi 10.1021/acs.molpharmaceut.7b00003
_journal_volume 14
_journal_year 2017
_chemical_formula_sum 'C21 H23 Cl F N O2'
_chemical_formula_weight 375.85
_space_group_crystal_system monoclinic
_space_group_IT_number 14
_space_group_name_Hall '-P 2yn'
_space_group_name_H-M_alt 'P 1 21/n 1'
_symmetry_space_group_name_Hall '-P 2yn'
_symmetry_space_group_name_H-M 'P 1 21/n 1'
_atom_sites_solution_hydrogens geom
_audit_creation_method SHELXL-2014/6
_cell_angle_alpha 90
_cell_angle_beta 90.435(2)
_cell_angle_gamma 90
_cell_formula_units_Z 4
_cell_length_a 7.7503(3)
_cell_length_b 8.9174(4)
_cell_length_c 26.8821(11)
_cell_measurement_reflns_used 5095
_cell_measurement_temperature 100(2)
_cell_measurement_theta_max 26.3190
_cell_measurement_theta_min 2.7297
_cell_volume 1857.84(13)
_computing_cell_refinement 'SAINT V8.34A (Bruker AXS Inc., 2013)'
_computing_data_collection 'Bruker APEX2'
_computing_data_reduction 'SAINT V8.34A (Bruker AXS Inc., 2013)'
_computing_molecular_graphics 'Bruker SHELXTL'
_computing_publication_material 'Bruker SHELXTL'
_computing_structure_refinement 'SHELXL-2014/6 (Sheldrick, 2014)'
_computing_structure_solution 'SHELXS-97 (Sheldrick 2008)'
_diffrn_ambient_temperature 100(2)
_diffrn_detector_area_resol_mean 8.3333
_diffrn_measured_fraction_theta_full 0.999
_diffrn_measured_fraction_theta_max 0.999
_diffrn_measurement_device_type 'Bruker APEX-II CCD'
_diffrn_measurement_method '\f and \w scans'
_diffrn_radiation_type MoK\a
_diffrn_radiation_wavelength 0.71073
_diffrn_reflns_av_R_equivalents 0.0293
_diffrn_reflns_av_unetI/netI 0.0288
_diffrn_reflns_Laue_measured_fraction_full 0.999
_diffrn_reflns_Laue_measured_fraction_max 0.999
_diffrn_reflns_limit_h_max 9
_diffrn_reflns_limit_h_min -9
_diffrn_reflns_limit_k_max 9
_diffrn_reflns_limit_k_min -11
_diffrn_reflns_limit_l_max 33
_diffrn_reflns_limit_l_min -33
_diffrn_reflns_number 15067
_diffrn_reflns_point_group_measured_fraction_full 0.999
_diffrn_reflns_point_group_measured_fraction_max 0.999
_diffrn_reflns_theta_full 25.242
_diffrn_reflns_theta_max 26.356
_diffrn_reflns_theta_min 1.515
_exptl_absorpt_coefficient_mu 0.230
_exptl_absorpt_correction_T_max 0.9485
_exptl_absorpt_correction_T_min 0.8678
_exptl_absorpt_correction_type multi-scan
_exptl_absorpt_process_details 'SADABS V2014/4 (Bruker AXS Inc.)'
_exptl_crystal_colour Colorless
_exptl_crystal_density_diffrn 1.344
_exptl_crystal_density_meas ?
_exptl_crystal_density_method 'not measured'
_exptl_crystal_description Lump
_exptl_crystal_F_000 792
_exptl_crystal_size_max 0.20
_exptl_crystal_size_mid 0.15
_exptl_crystal_size_min 0.15
_refine_diff_density_max 0.307
_refine_diff_density_min -0.232
_refine_diff_density_rms 0.058
_refine_ls_extinction_method none
_refine_ls_goodness_of_fit_ref 1.088
_refine_ls_hydrogen_treatment constr
_refine_ls_matrix_type full
_refine_ls_number_parameters 236
_refine_ls_number_reflns 3804
_refine_ls_number_restraints 0
_refine_ls_restrained_S_all 1.088
_refine_ls_R_factor_all 0.0422
_refine_ls_R_factor_gt 0.0349
_refine_ls_shift/su_max 0.001
_refine_ls_shift/su_mean 0.000
_refine_ls_structure_factor_coef Fsqd
_refine_ls_weighting_details 'w=1/[\s^2^(Fo^2^)+(0.0485P)^2^+0.8357P] where P=(Fo^2^+2Fc^2^)/3'
_refine_ls_weighting_scheme calc
_refine_ls_wR_factor_gt 0.0949
_refine_ls_wR_factor_ref 0.1051
_reflns_Friedel_coverage 0.000
_reflns_number_gt 3287
_reflns_number_total 3804
_reflns_threshold_expression 'I > 2\s(I)'
_cod_data_source_file mp7b00003_si_002.cif
_cod_data_source_block 160739LT_0m_a
_cod_depositor_comments
;
The following automatic conversions were performed:

'_exptl_crystal_density_meas' value 'not measured' was changed to '?'
- the value is perceived as not measured.

Automatic conversion script
Id: cif_fix_values 4973 2017-02-22 13:04:09Z antanas 

 Adding full bibliography for 1545548.cif.
;
_cod_database_code 1545548
_shelx_space_group_comment
;
The symmetry employed for this shelxl refinement is uniquely defined
by the following loop, which should always be used as a source of
symmetry information in preference to the above space-group names.
They are only intended as comments.
;
_shelxl_version_number 2014/6

loop_
_space_group_symop_operation_xyz
'x, y, z'
'-x+1/2, y+1/2, -z+1/2'
'-x, -y, -z'
'x-1/2, -y-1/2, z-1/2'

loop_
_atom_site_label
_atom_site_type_symbol
_atom_site_fract_x
_atom_site_fract_y
_atom_site_fract_z
_atom_site_U_iso_or_equiv
_atom_site_adp_type
_atom_site_occupancy
_atom_site_site_symmetry_order
_atom_site_calc_flag
_atom_site_refinement_flags_posn
_atom_site_refinement_flags_adp
C1 C -0.1575(2) 0.51009(17) 0.91908(6) 0.0203(3) Uani 1 1 d . .
C2 C -0.1690(2) 0.59804(17) 0.87691(6) 0.0207(3) Uani 1 1 d . .
H2 H -0.2601 0.6685 0.8730 0.025 Uiso 1 1 calc R U
C3 C -0.0448(2) 0.58152(17) 0.84041(6) 0.0181(3) Uani 1 1 d . .
H3 H -0.0514 0.6420 0.8114 0.022 Uiso 1 1 calc R U
C4 C 0.08952(19) 0.47818(16) 0.84529(6) 0.0150(3) Uani 1 1 d . .
C5 C 0.0990(2) 0.39517(17) 0.88924(6) 0.0210(3) Uani 1 1 d . .
H5 H 0.1914 0.3265 0.8939 0.025 Uiso 1 1 calc R U
C6 C -0.0230(2) 0.41046(18) 0.92629(6) 0.0237(4) Uani 1 1 d . .
H6 H -0.0143 0.3536 0.9561 0.028 Uiso 1 1 calc R U
C7 C 0.29495(18) 0.46213(16) 0.71394(6) 0.0150(3) Uani 1 1 d . .
H7A H 0.3434 0.3595 0.7157 0.018 Uiso 1 1 calc R U
H7B H 0.2454 0.4767 0.6802 0.018 Uiso 1 1 calc R U
C8 C 0.15324(19) 0.47829(16) 0.75229(6) 0.0147(3) Uani 1 1 d . .
H8A H 0.0609 0.4044 0.7453 0.018 Uiso 1 1 calc R U
H8B H 0.1024 0.5799 0.7499 0.018 Uiso 1 1 calc R U
C9 C 0.22466(18) 0.45309(15) 0.80502(6) 0.0143(3) Uani 1 1 d . .
C10 C 0.37879(18) 0.55804(16) 0.81310(5) 0.0146(3) Uani 1 1 d . .
H10A H 0.3367 0.6627 0.8149 0.018 Uiso 1 1 calc R U
H10B H 0.4347 0.5337 0.8453 0.018 Uiso 1 1 calc R U
C11 C 0.51202(19) 0.54648(16) 0.77199(6) 0.0159(3) Uani 1 1 d . .
H11A H 0.6042 0.6213 0.7779 0.019 Uiso 1 1 calc R U
H11B H 0.5653 0.4456 0.7728 0.019 Uiso 1 1 calc R U
C12 C 0.56231(19) 0.55367(17) 0.68238(6) 0.0167(3) Uani 1 1 d . .
H12A H 0.5055 0.5740 0.6500 0.020 Uiso 1 1 calc R U
H12B H 0.6019 0.4481 0.6821 0.020 Uiso 1 1 calc R U
C13 C 0.71906(19) 0.65598(17) 0.68774(6) 0.0180(3) Uani 1 1 d . .
H13A H 0.7877 0.6239 0.7171 0.022 Uiso 1 1 calc R U
H13B H 0.6791 0.7598 0.6938 0.022 Uiso 1 1 calc R U
C14 C 0.83466(19) 0.65489(16) 0.64191(6) 0.0177(3) Uani 1 1 d . .
H14A H 0.7636 0.6797 0.6123 0.021 Uiso 1 1 calc R U
H14B H 0.9229 0.7344 0.6457 0.021 Uiso 1 1 calc R U
C15 C 0.92487(19) 0.50717(16) 0.63289(6) 0.0159(3) Uani 1 1 d . .
C16 C 1.04614(19) 0.49486(17) 0.58991(6) 0.0167(3) Uani 1 1 d . .
C17 C 1.1265(2) 0.35693(18) 0.58163(6) 0.0210(3) Uani 1 1 d . .
H17 H 1.1047 0.2755 0.6035 0.025 Uiso 1 1 calc R U
C18 C 1.2375(2) 0.33697(19) 0.54209(6) 0.0244(4) Uani 1 1 d . .
H18 H 1.2925 0.2433 0.5365 0.029 Uiso 1 1 calc R U
C19 C 1.2655(2) 0.4568(2) 0.51114(6) 0.0226(4) Uani 1 1 d . .
C20 C 1.1918(2) 0.59592(19) 0.51804(6) 0.0220(3) Uani 1 1 d . .
H20 H 1.2163 0.6768 0.4962 0.026 Uiso 1 1 calc R U
C21 C 1.08079(19) 0.61419(17) 0.55785(6) 0.0190(3) Uani 1 1 d . .
H21 H 1.0279 0.7088 0.5634 0.023 Uiso 1 1 calc R U
Cl1 Cl -0.32037(6) 0.52083(5) 0.96374(2) 0.03091(14) Uani 1 1 d . .
F1 F 1.36844(13) 0.43706(12) 0.47095(4) 0.0319(3) Uani 1 1 d . .
N1 N 0.43418(15) 0.57228(13) 0.72237(5) 0.0141(3) Uani 1 1 d . .
O1 O 0.29120(13) 0.30376(11) 0.80879(4) 0.0162(2) Uani 1 1 d . .
H1 H 0.2179 0.2429 0.7976 0.024 Uiso 1 1 calc R U
O2 O 0.90363(14) 0.39910(12) 0.66010(4) 0.0195(2) Uani 1 1 d . .

loop_
_atom_site_aniso_label
_atom_site_aniso_U_11
_atom_site_aniso_U_22
_atom_site_aniso_U_33
_atom_site_aniso_U_23
_atom_site_aniso_U_13
_atom_site_aniso_U_12
C1 0.0203(8) 0.0188(7) 0.0219(8) -0.0034(6) 0.0068(6) -0.0037(6)
C2 0.0177(8) 0.0174(7) 0.0272(9) -0.0006(6) 0.0021(6) 0.0029(6)
C3 0.0191(8) 0.0157(7) 0.0195(8) 0.0026(6) 0.0002(6) 0.0006(6)
C4 0.0145(7) 0.0124(6) 0.0182(7) -0.0010(6) -0.0008(6) -0.0025(6)
C5 0.0207(8) 0.0212(8) 0.0212(8) 0.0031(6) -0.0001(6) 0.0059(6)
C6 0.0285(9) 0.0233(8) 0.0196(8) 0.0044(6) 0.0032(7) 0.0019(7)
C7 0.0132(7) 0.0136(7) 0.0181(7) -0.0017(6) -0.0018(6) -0.0014(6)
C8 0.0122(7) 0.0136(7) 0.0183(8) 0.0002(6) -0.0006(6) -0.0015(5)
C9 0.0135(7) 0.0109(6) 0.0184(8) 0.0008(6) 0.0001(6) 0.0016(5)
C10 0.0136(7) 0.0136(7) 0.0166(7) -0.0005(6) -0.0018(6) 0.0000(6)
C11 0.0128(7) 0.0156(7) 0.0193(8) -0.0015(6) -0.0023(6) -0.0001(6)
C12 0.0139(7) 0.0171(7) 0.0193(8) -0.0046(6) 0.0015(6) -0.0007(6)
C13 0.0148(7) 0.0175(7) 0.0216(8) -0.0049(6) 0.0015(6) -0.0010(6)
C14 0.0144(7) 0.0169(7) 0.0219(8) -0.0014(6) 0.0014(6) -0.0023(6)
C15 0.0125(7) 0.0191(7) 0.0160(7) -0.0026(6) -0.0041(6) -0.0021(6)
C16 0.0131(7) 0.0212(7) 0.0157(7) -0.0032(6) -0.0035(6) -0.0016(6)
C17 0.0225(8) 0.0222(8) 0.0182(8) -0.0003(6) -0.0011(6) 0.0021(6)
C18 0.0229(8) 0.0269(8) 0.0233(8) -0.0062(7) -0.0005(7) 0.0044(7)
C19 0.0155(8) 0.0364(9) 0.0159(8) -0.0075(7) 0.0022(6) -0.0042(7)
C20 0.0193(8) 0.0272(8) 0.0196(8) 0.0005(7) 0.0006(6) -0.0085(7)
C21 0.0155(7) 0.0210(7) 0.0204(8) -0.0022(6) -0.0021(6) -0.0027(6)
Cl1 0.0320(3) 0.0294(2) 0.0316(3) 0.00087(18) 0.01744(19) 0.00158(18)
F1 0.0255(5) 0.0483(6) 0.0222(5) -0.0113(5) 0.0088(4) -0.0053(5)
N1 0.0119(6) 0.0139(6) 0.0164(6) -0.0024(5) 0.0001(5) -0.0015(5)
O1 0.0157(5) 0.0103(5) 0.0225(6) 0.0003(4) -0.0013(4) 0.0010(4)
O2 0.0183(5) 0.0208(5) 0.0193(6) 0.0032(4) -0.0002(4) 0.0012(4)

loop_
_atom_type_symbol
_atom_type_description
_atom_type_scat_dispersion_real
_atom_type_scat_dispersion_imag
_atom_type_scat_source
C C 0.0033 0.0016 'International Tables Vol C Tables 4.2.6.8 and 6.1.1.4'
N N 0.0061 0.0033 'International Tables Vol C Tables 4.2.6.8 and 6.1.1.4'
O O 0.0106 0.0060 'International Tables Vol C Tables 4.2.6.8 and 6.1.1.4'
F F 0.0171 0.0103 'International Tables Vol C Tables 4.2.6.8 and 6.1.1.4'
Cl Cl 0.1484 0.1585 'International Tables Vol C Tables 4.2.6.8 and 6.1.1.4'
H H 0.0000 0.0000 'International Tables Vol C Tables 4.2.6.8 and 6.1.1.4'

loop_
_geom_angle_atom_site_label_1
_geom_angle_atom_site_label_2
_geom_angle_atom_site_label_3
_geom_angle
C2 C1 C6 121.59(15)
C2 C1 Cl1 119.31(12)
C6 C1 Cl1 119.07(13)
C1 C2 C3 118.66(14)
C1 C2 H2 120.7
C3 C2 H2 120.7
C2 C3 C4 121.64(14)
C2 C3 H3 119.2
C4 C3 H3 119.2
C5 C4 C3 117.65(14)
C5 C4 C9 119.34(13)
C3 C4 C9 123.01(13)
C6 C5 C4 121.65(14)
C6 C5 H5 119.2
C4 C5 H5 119.2
C1 C6 C5 118.72(15)
C1 C6 H6 120.6
C5 C6 H6 120.6
N1 C7 C8 111.37(11)
N1 C7 H7A 109.4
C8 C7 H7A 109.4
N1 C7 H7B 109.4
C8 C7 H7B 109.4
H7A C7 H7B 108.0
C7 C8 C9 110.82(12)
C7 C8 H8A 109.5
C9 C8 H8A 109.5
C7 C8 H8B 109.5
C9 C8 H8B 109.5
H8A C8 H8B 108.1
O1 C9 C4 109.54(11)
O1 C9 C10 106.15(11)
C4 C9 C10 110.37(12)
O1 C9 C8 109.21(12)
C4 C9 C8 112.86(12)
C10 C9 C8 108.48(12)
C11 C10 C9 112.86(12)
C11 C10 H10A 109.0
C9 C10 H10A 109.0
C11 C10 H10B 109.0
C9 C10 H10B 109.0
H10A C10 H10B 107.8
N1 C11 C10 111.74(11)
N1 C11 H11A 109.3
C10 C11 H11A 109.3
N1 C11 H11B 109.3
C10 C11 H11B 109.3
H11A C11 H11B 107.9
N1 C12 C13 113.77(12)
N1 C12 H12A 108.8
C13 C12 H12A 108.8
N1 C12 H12B 108.8
C13 C12 H12B 108.8
H12A C12 H12B 107.7
C12 C13 C14 113.03(12)
C12 C13 H13A 109.0
C14 C13 H13A 109.0
C12 C13 H13B 109.0
C14 C13 H13B 109.0
H13A C13 H13B 107.8
C15 C14 C13 114.16(12)
C15 C14 H14A 108.7
C13 C14 H14A 108.7
C15 C14 H14B 108.7
C13 C14 H14B 108.7
H14A C14 H14B 107.6
O2 C15 C16 119.46(13)
O2 C15 C14 121.79(14)
C16 C15 C14 118.74(13)
C21 C16 C17 118.97(15)
C21 C16 C15 122.99(14)
C17 C16 C15 118.04(14)
C18 C17 C16 121.06(15)
C18 C17 H17 119.5
C16 C17 H17 119.5
C19 C18 C17 117.88(15)
C19 C18 H18 121.1
C17 C18 H18 121.1
F1 C19 C18 118.50(15)
F1 C19 C20 118.03(15)
C18 C19 C20 123.46(15)
C19 C20 C21 117.99(15)
C19 C20 H20 121.0
C21 C20 H20 121.0
C20 C21 C16 120.64(15)
C20 C21 H21 119.7
C16 C21 H21 119.7
C7 N1 C11 109.15(11)
C7 N1 C12 107.94(11)
C11 N1 C12 111.53(11)
C9 O1 H1 109.5

loop_
_geom_bond_atom_site_label_1
_geom_bond_atom_site_label_2
_geom_bond_distance
C1 C2 1.381(2)
C1 C6 1.383(2)
C1 Cl1 1.7510(16)
C2 C3 1.387(2)
C2 H2 0.9500
C3 C4 1.396(2)
C3 H3 0.9500
C4 C5 1.396(2)
C4 C9 1.528(2)
C5 C6 1.385(2)
C5 H5 0.9500
C6 H6 0.9500
C7 N1 1.4755(18)
C7 C8 1.519(2)
C7 H7A 0.9900
C7 H7B 0.9900
C8 C9 1.534(2)
C8 H8A 0.9900
C8 H8B 0.9900
C9 O1 1.4313(16)
C9 C10 1.532(2)
C10 C11 1.522(2)
C10 H10A 0.9900
C10 H10B 0.9900
C11 N1 1.4778(19)
C11 H11A 0.9900
C11 H11B 0.9900
C12 N1 1.4784(19)
C12 C13 1.525(2)
C12 H12A 0.9900
C12 H12B 0.9900
C13 C14 1.529(2)
C13 H13A 0.9900
C13 H13B 0.9900
C14 C15 1.512(2)
C14 H14A 0.9900
C14 H14B 0.9900
C15 O2 1.2217(18)
C15 C16 1.499(2)
C16 C21 1.397(2)
C16 C17 1.397(2)
C17 C18 1.384(2)
C17 H17 0.9500
C18 C19 1.373(2)
C18 H18 0.9500
C19 F1 1.3592(18)
C19 C20 1.379(2)
C20 C21 1.388(2)
C20 H20 0.9500
C21 H21 0.9500
O1 H1 0.8400
